data_4127740
loop_
_publ_author_name
'Wang, Yuwen'
'Karni, Miriam'
'Yao, Shenglai'
'Kaushansky, Alexander'
'Apeloig, Yitzhak'
'Driess, Matthias'

_publ_section_title
;
 Synthesis of an Isolable Bis(silylene)-Stabilized Silylone and Its
 Reactivity Toward Small Gaseous Molecules.
;
_journal_issue 32
_journal_name_full 'Journal of the American Chemical Society'
_journal_page_first 12916
_journal_page_last 12927
_journal_paper_doi 10.1021/jacs.9b06603
_journal_volume 141
_journal_year 2019
_chemical_formula_sum 'C45 H58 Cl4 N4 O Si4'
_chemical_formula_weight 925.11
_space_group_crystal_system monoclinic
_space_group_IT_number 14
_space_group_name_Hall '-P 2ybc'
_space_group_name_H-M_alt 'P 1 21/c 1'
_symmetry_space_group_name_Hall '-P 2ybc'
_symmetry_space_group_name_H-M 'P 1 21/c 1'
_atom_sites_solution_hydrogens geom
_audit_creation_method 'CrysAlisPro 1.171.38.46 (Rigaku OD, 2015)'
_cell_angle_alpha 90
_cell_angle_beta 113.466(6)
_cell_angle_gamma 90
_cell_formula_units_Z 4
_cell_length_a 26.7305(13)
_cell_length_b 9.9161(4)
_cell_length_c 22.4700(13)
_cell_measurement_reflns_used 2769
_cell_measurement_temperature 150(2)
_cell_measurement_theta_max 64.2890
_cell_measurement_theta_min 3.5720
_cell_volume 5463.4(5)
_computing_cell_refinement 'CrysAlisPro 1.171.38.46 (Rigaku OD, 2015)'
_computing_data_collection 'CrysAlisPro 1.171.38.46 (Rigaku OD, 2015)'
_computing_data_reduction 'CrysAlisPro 1.171.38.46 (Rigaku OD, 2015)'
_computing_structure_refinement 'SHELXL-2018/3 (Sheldrick, 2018)'
_diffrn_ambient_temperature 150(2)
_diffrn_measured_fraction_theta_full 0.998
_diffrn_measured_fraction_theta_max 0.998
_diffrn_measurement_device 'four-circle diffractometer'
_diffrn_measurement_device_type 'SuperNova, Single source at offset, Atlas'
_diffrn_radiation_monochromator mirror
_diffrn_radiation_type CuK\a
_diffrn_radiation_wavelength 1.54184
_diffrn_reflns_av_R_equivalents 0.1643
_diffrn_reflns_av_unetI/netI 0.1353
_diffrn_reflns_Laue_measured_fraction_full 0.998
_diffrn_reflns_Laue_measured_fraction_max 0.998
_diffrn_reflns_limit_h_max 32
_diffrn_reflns_limit_h_min -26
_diffrn_reflns_limit_k_max 11
_diffrn_reflns_limit_k_min -11
_diffrn_reflns_limit_l_max 26
_diffrn_reflns_limit_l_min -26
_diffrn_reflns_number 37940
_diffrn_reflns_point_group_measured_fraction_full 0.998
_diffrn_reflns_point_group_measured_fraction_max 0.998
_diffrn_reflns_theta_full 67.489
_diffrn_reflns_theta_max 67.489
_diffrn_reflns_theta_min 3.605
_exptl_absorpt_coefficient_mu 3.069
_exptl_absorpt_correction_T_max 1.00000
_exptl_absorpt_correction_T_min 0.29078
_exptl_absorpt_correction_type multi-scan
_exptl_absorpt_process_details
;
CrysAlisPro 1.171.38.46 (Rigaku Oxford Diffraction, 2015)
Empirical absorption correction using spherical harmonics,
 implemented in SCALE3 ABSPACK scaling algorithm.
;
_exptl_crystal_colour yellow
_exptl_crystal_density_diffrn 1.125
_exptl_crystal_description block
_exptl_crystal_F_000 1952
_exptl_crystal_size_max 0.100
_exptl_crystal_size_mid 0.060
_exptl_crystal_size_min 0.030
_refine_diff_density_max 0.565
_refine_diff_density_min -0.432
_refine_diff_density_rms 0.069
_refine_ls_extinction_method none
_refine_ls_goodness_of_fit_ref 0.971
_refine_ls_hydrogen_treatment constr
_refine_ls_matrix_type full
_refine_ls_number_parameters 573
_refine_ls_number_reflns 9823
_refine_ls_number_restraints 16
_refine_ls_restrained_S_all 0.987
_refine_ls_R_factor_all 0.1657
_refine_ls_R_factor_gt 0.0898
_refine_ls_shift/su_max 0.000
_refine_ls_shift/su_mean 0.000
_refine_ls_structure_factor_coef Fsqd
_refine_ls_weighting_details 'w=1/[\s^2^(Fo^2^)+(0.1248P)^2^] where P=(Fo^2^+2Fc^2^)/3'
_refine_ls_weighting_scheme calc
_refine_ls_wR_factor_gt 0.2223
_refine_ls_wR_factor_ref 0.2913
_reflns_Friedel_coverage 0.000
_reflns_number_gt 4449
_reflns_number_total 9823
_reflns_threshold_expression 'I > 2\s(I)'
_cod_data_source_file ja9b06603_si_002.cif
_cod_data_source_block '_Compound-3'
_cod_database_code 4127740
_shelx_shelxl_version_number 2018/3
_shelx_space_group_comment
;
The symmetry employed for this shelxl refinement is uniquely defined
by the following loop, which should always be used as a source of
symmetry information in preference to the above space-group names.
They are only intended as comments.
;
_shelx_estimated_absorpt_t_min 0.749
_shelx_estimated_absorpt_t_max 0.914

loop_
_space_group_symop_operation_xyz
'x, y, z'
'-x, y+1/2, -z+1/2'
'-x, -y, -z'
'x, -y-1/2, z-1/2'

loop_
_atom_site_label
_atom_site_type_symbol
_atom_site_fract_x
_atom_site_fract_y
_atom_site_fract_z
_atom_site_U_iso_or_equiv
_atom_site_adp_type
_atom_site_occupancy
_atom_site_site_symmetry_order
_atom_site_calc_flag
_atom_site_refinement_flags_posn
_atom_site_refinement_flags_adp
_atom_site_refinement_flags_occupancy
_atom_site_disorder_assembly
_atom_site_disorder_group
Cl1 Cl 0.35400(8) 0.33887(18) 0.15733(9) 0.0620(5) Uani 0.85 1 d D . P A 1
Si1 Si 0.21575(7) 0.1678(2) 0.11446(10) 0.0657(5) Uani 1 1 d D . . . .
O1 O 0.31453(15) -0.0009(4) 0.14311(18) 0.0501(9) Uani 1 1 d . . . . .
N1 N 0.1439(2) 0.1099(5) 0.0821(3) 0.0658(15) Uani 1 1 d . . . . .
C1 C 0.2503(2) 0.0540(6) 0.1853(3) 0.0582(16) Uani 1 1 d . . . . .
Si2 Si 0.34112(7) 0.20584(17) 0.06847(10) 0.0609(5) Uani 1 1 d D . . . .
N2 N 0.1749(2) 0.2894(6) 0.1380(3) 0.0651(14) Uani 1 1 d . . . . .
C2 C 0.2300(3) 0.0306(8) 0.2332(3) 0.0731(19) Uani 1 1 d . . . . .
H2 H 0.198039 0.076391 0.230786 0.088 Uiso 1 1 calc R U . . .
Cl3 Cl 0.2159(3) 0.5635(4) 0.0152(3) 0.1025(18) Uani 0.61 1 d D . P B 3
Si3 Si 0.24476(7) 0.17480(19) 0.03072(9) 0.0629(5) Uani 1 1 d . . . . .
N3 N 0.34493(19) 0.1139(4) -0.0085(2) 0.0533(12) Uani 1 1 d . . . . .
C3 C 0.2555(3) -0.0573(7) 0.2835(3) 0.0700(19) Uani 1 1 d . . . . .
H3 H 0.240980 -0.071581 0.315342 0.084 Uiso 1 1 calc R U . . .
Si4 Si 0.20560(9) 0.3681(2) -0.02186(12) 0.0898(8) Uani 1 1 d D . . . .
N4 N 0.3743(2) 0.3118(5) 0.0285(2) 0.0557(12) Uani 1 1 d . . . . .
C4 C 0.3022(3) -0.1250(6) 0.2882(3) 0.0630(17) Uani 1 1 d . . . . .
H4 H 0.319454 -0.184606 0.323596 0.076 Uiso 1 1 calc R U . . .
C5 C 0.3243(2) -0.1075(5) 0.2421(3) 0.0511(14) Uani 1 1 d . . . . .
C6 C 0.2963(2) -0.0189(6) 0.1917(3) 0.0495(14) Uani 1 1 d . . . . .
C7 C 0.3708(2) -0.0031(5) 0.1613(3) 0.0466(13) Uani 1 1 d . . . . .
C8 C 0.3895(2) 0.0839(5) 0.1255(3) 0.0508(14) Uani 1 1 d . . . . .
C9 C 0.4455(3) 0.0788(6) 0.1424(3) 0.0593(16) Uani 1 1 d . . . . .
H9 H 0.460980 0.133952 0.119574 0.071 Uiso 1 1 calc R U . . .
C10 C 0.4793(2) -0.0041(6) 0.1914(3) 0.0599(16) Uani 1 1 d . . . . .
H10 H 0.517356 -0.005383 0.201212 0.072 Uiso 1 1 calc R U . . .
C11 C 0.4584(2) -0.0855(6) 0.2263(3) 0.0514(14) Uani 1 1 d . . . . .
H11 H 0.482283 -0.140025 0.260655 0.062 Uiso 1 1 calc R U . . .
C12 C 0.4030(2) -0.0874(5) 0.2113(3) 0.0461(13) Uani 1 1 d . . . . .
C13 C 0.3749(2) -0.1789(5) 0.2426(3) 0.0509(14) Uani 1 1 d . . . . .
C14 C 0.3568(3) -0.3089(6) 0.2018(4) 0.0713(19) Uani 1 1 d . . . . .
H14A H 0.337365 -0.367437 0.220677 0.107 Uiso 1 1 calc R U . . .
H14B H 0.388895 -0.356287 0.201656 0.107 Uiso 1 1 calc R U . . .
H14C H 0.332518 -0.285583 0.157228 0.107 Uiso 1 1 calc R U . . .
C15 C 0.4134(3) -0.2156(7) 0.3137(3) 0.0675(18) Uani 1 1 d . . . . .
H15A H 0.420100 -0.135042 0.341073 0.101 Uiso 1 1 calc R U . . .
H15B H 0.448109 -0.249690 0.314612 0.101 Uiso 1 1 calc R U . . .
H15C H 0.396162 -0.285179 0.330176 0.101 Uiso 1 1 calc R U . . .
C16 C 0.1137(3) -0.0105(7) 0.0500(4) 0.072(2) Uani 1 1 d . . . . .
C17 C 0.1547(3) -0.1113(7) 0.0444(4) 0.092(3) Uani 1 1 d . . . . .
H17A H 0.172561 -0.072477 0.017782 0.138 Uiso 1 1 calc R U . . .
H17B H 0.135689 -0.194362 0.023987 0.138 Uiso 1 1 calc R U . . .
H17C H 0.182174 -0.131906 0.087716 0.138 Uiso 1 1 calc R U . . .
C18 C 0.0859(4) -0.0754(9) 0.0907(5) 0.109(3) Uani 1 1 d . . . . .
H18A H 0.113354 -0.096536 0.134021 0.163 Uiso 1 1 calc R U . . .
H18B H 0.067497 -0.158530 0.069637 0.163 Uiso 1 1 calc R U . . .
H18C H 0.059029 -0.012617 0.094620 0.163 Uiso 1 1 calc R U . . .
C19 C 0.0719(4) 0.0282(8) -0.0182(4) 0.104(3) Uani 1 1 d . . . . .
H19A H 0.041082 0.075261 -0.014334 0.156 Uiso 1 1 calc R U . . .
H19B H 0.058778 -0.053585 -0.044246 0.156 Uiso 1 1 calc R U . . .
H19C H 0.089289 0.087479 -0.039207 0.156 Uiso 1 1 calc R U . . .
C20 C 0.1294(3) 0.2160(7) 0.1074(3) 0.0666(18) Uani 1 1 d . . . . .
C21 C 0.0736(3) 0.2520(7) 0.1026(4) 0.0683(19) Uani 1 1 d . . . . .
C22 C 0.0579(3) 0.2222(9) 0.1526(4) 0.091(2) Uani 1 1 d . . . . .
H22 H 0.082528 0.177842 0.190423 0.109 Uiso 1 1 calc R U . . .
C23 C 0.0053(4) 0.2578(10) 0.1477(6) 0.108(3) Uani 1 1 d . . . . .
H23 H -0.005955 0.235078 0.181618 0.129 Uiso 1 1 calc R U . . .
C24 C -0.0293(3) 0.3246(9) 0.0943(6) 0.103(3) Uani 1 1 d . . . . .
H24 H -0.064179 0.351159 0.091895 0.124 Uiso 1 1 calc R U . . .
C25 C -0.0143(3) 0.3543(7) 0.0436(5) 0.093(3) Uani 1 1 d . . . . .
H25 H -0.039290 0.399129 0.006159 0.112 Uiso 1 1 calc R U . . .
C26 C 0.0377(3) 0.3186(7) 0.0470(4) 0.081(2) Uani 1 1 d . . . . .
H26 H 0.048277 0.339319 0.012344 0.097 Uiso 1 1 calc R U . . .
C27 C 0.1834(3) 0.4202(8) 0.1742(4) 0.081(2) Uani 1 1 d . . . . .
C28 C 0.1743(4) 0.3954(9) 0.2379(5) 0.110(3) Uani 1 1 d . . . . .
H28A H 0.136313 0.369091 0.226875 0.165 Uiso 1 1 calc R U . . .
H28B H 0.182326 0.478320 0.263764 0.165 Uiso 1 1 calc R U . . .
H28C H 0.198585 0.323190 0.263045 0.165 Uiso 1 1 calc R U . . .
C29 C 0.1459(4) 0.5277(7) 0.1365(5) 0.104(3) Uani 1 1 d . . . . .
H29A H 0.155269 0.554365 0.100184 0.156 Uiso 1 1 calc R U . . .
H29B H 0.149319 0.605811 0.164558 0.156 Uiso 1 1 calc R U . . .
H29C H 0.108340 0.494191 0.119723 0.156 Uiso 1 1 calc R U . . .
C30 C 0.2427(3) 0.4507(8) 0.1953(5) 0.103(3) Uani 1 1 d . . . . .
H30A H 0.263999 0.368349 0.211843 0.155 Uiso 1 1 calc R U . . .
H30B H 0.253562 0.519156 0.229561 0.155 Uiso 1 1 calc R U . . .
H30C H 0.249523 0.484670 0.158212 0.155 Uiso 1 1 calc R U . . .
C31 C 0.3708(2) 0.2187(6) -0.0183(3) 0.0521(15) Uani 1 1 d . . . . .
C32 C 0.3933(2) 0.2335(5) -0.0691(3) 0.0543(15) Uani 1 1 d . . . . .
C33 C 0.4466(3) 0.2024(6) -0.0556(3) 0.0636(17) Uani 1 1 d . . . . .
H33 H 0.469803 0.172781 -0.013397 0.076 Uiso 1 1 calc R U . . .
C34 C 0.3591(3) 0.2724(6) -0.1309(3) 0.0593(16) Uani 1 1 d . . . . .
H34 H 0.321744 0.290577 -0.140808 0.071 Uiso 1 1 calc R U . . .
C35 C 0.3797(3) 0.2850(6) -0.1791(4) 0.0708(19) Uani 1 1 d . . . . .
H35 H 0.356880 0.313817 -0.221621 0.085 Uiso 1 1 calc R U . . .
C36 C 0.4670(3) 0.2142(7) -0.1039(4) 0.0715(19) Uani 1 1 d . . . . .
H36 H 0.504052 0.193605 -0.094708 0.086 Uiso 1 1 calc R U . . .
C37 C 0.4333(3) 0.2551(7) -0.1638(3) 0.0707(19) Uani 1 1 d . . . . .
H37 H 0.447331 0.263459 -0.196374 0.085 Uiso 1 1 calc R U . . .
C38 C 0.4104(5) 0.5053(7) -0.0187(4) 0.108(3) Uani 1 1 d . . . . .
H38A H 0.420283 0.600906 -0.011375 0.163 Uiso 1 1 calc R U . . .
H38B H 0.377557 0.495536 -0.058750 0.163 Uiso 1 1 calc R U . . .
H38C H 0.440463 0.454909 -0.022706 0.163 Uiso 1 1 calc R U . . .
C39 C 0.3994(3) 0.4502(6) 0.0385(4) 0.0656(18) Uani 1 1 d . . . . .
C40 C 0.4493(4) 0.4539(8) 0.1002(5) 0.124(4) Uani 1 1 d . . . . .
H40A H 0.440144 0.423240 0.136076 0.186 Uiso 1 1 calc R U . . .
H40B H 0.463287 0.546384 0.108550 0.186 Uiso 1 1 calc R U . . .
H40C H 0.477177 0.394541 0.096357 0.186 Uiso 1 1 calc R U . . .
C41 C 0.3549(4) 0.5519(7) 0.0417(5) 0.108(3) Uani 1 1 d . . . . .
H41A H 0.340731 0.518982 0.073107 0.162 Uiso 1 1 calc R U . . .
H41B H 0.324903 0.558643 -0.001232 0.162 Uiso 1 1 calc R U . . .
H41C H 0.371399 0.640932 0.055136 0.162 Uiso 1 1 calc R U . . .
C42 C 0.3325(3) -0.0191(6) -0.0429(3) 0.0622(17) Uani 1 1 d . . . . .
C43 C 0.2879(4) -0.0024(7) -0.1112(4) 0.098(3) Uani 1 1 d . . . . .
H43A H 0.254691 0.032412 -0.108139 0.148 Uiso 1 1 calc R U . . .
H43B H 0.280211 -0.089998 -0.133181 0.148 Uiso 1 1 calc R U . . .
H43C H 0.300311 0.061032 -0.135871 0.148 Uiso 1 1 calc R U . . .
C44 C 0.3835(3) -0.0804(7) -0.0465(4) 0.083(2) Uani 1 1 d . . . . .
H44A H 0.395012 -0.025433 -0.075023 0.125 Uiso 1 1 calc R U . . .
H44B H 0.375537 -0.172281 -0.063728 0.125 Uiso 1 1 calc R U . . .
H44C H 0.412790 -0.082844 -0.002929 0.125 Uiso 1 1 calc R U . . .
C45 C 0.3119(4) -0.1103(6) -0.0034(4) 0.088(3) Uani 1 1 d . . . . .
H45A H 0.342151 -0.133394 0.037515 0.132 Uiso 1 1 calc R U . . .
H45B H 0.296879 -0.192991 -0.027977 0.132 Uiso 1 1 calc R U . . .
H45C H 0.283399 -0.063704 0.005648 0.132 Uiso 1 1 calc R U . . .
Cl1B Cl 0.3050(4) 0.3173(10) 0.1694(6) 0.073(3) Uani 0.15 1 d D . P C 2
Cl4B Cl 0.2147(10) 0.364(2) -0.1093(7) 0.238(12) Uani 0.39 1 d D . P B 4
Cl4 Cl 0.2228(4) 0.3855(10) -0.1032(2) 0.1005(18) Uani 0.61 1 d D . P B 3
Cl3B Cl 0.2266(7) 0.5673(8) 0.0025(11) 0.327(14) Uani 0.39 1 d D . P B 4
Cl2 Cl 0.12142(13) 0.3612(5) -0.0542(3) 0.0866(13) Uani 0.61 1 d D . P B 3
Cl2B Cl 0.1216(3) 0.355(2) -0.0576(10) 0.273(11) Uani 0.39 1 d D . P B 4

loop_
_atom_site_aniso_label
_atom_site_aniso_U_11
_atom_site_aniso_U_22
_atom_site_aniso_U_33
_atom_site_aniso_U_23
_atom_site_aniso_U_13
_atom_site_aniso_U_12
Cl1 0.0654(11) 0.0597(10) 0.0621(11) -0.0043(9) 0.0266(9) 0.0047(9)
Si1 0.0479(9) 0.0787(12) 0.0694(12) 0.0063(10) 0.0221(9) 0.0179(9)
O1 0.040(2) 0.053(2) 0.056(2) 0.0047(19) 0.0177(18) 0.0036(17)
N1 0.047(3) 0.072(3) 0.076(4) -0.006(3) 0.022(3) 0.009(3)
C1 0.042(3) 0.064(4) 0.067(4) 0.002(3) 0.020(3) -0.001(3)
Si2 0.0500(9) 0.0586(10) 0.0790(13) 0.0193(9) 0.0309(9) 0.0136(8)
N2 0.047(3) 0.078(4) 0.066(3) -0.006(3) 0.018(3) 0.014(3)
C2 0.050(4) 0.094(5) 0.081(5) 0.001(4) 0.032(4) 0.004(4)
Cl3 0.123(4) 0.078(3) 0.142(4) 0.033(3) 0.090(4) 0.047(3)
Si3 0.0493(9) 0.0700(11) 0.0680(12) 0.0044(9) 0.0218(9) 0.0082(8)
N3 0.046(3) 0.046(2) 0.065(3) 0.006(2) 0.020(2) 0.007(2)
C3 0.061(4) 0.090(5) 0.072(5) 0.020(4) 0.040(4) 0.014(4)
Si4 0.0665(13) 0.0923(15) 0.1139(19) 0.0331(14) 0.0395(13) 0.0266(12)
N4 0.058(3) 0.051(3) 0.059(3) 0.005(2) 0.025(3) 0.002(2)
C4 0.060(4) 0.066(4) 0.067(4) 0.012(3) 0.029(3) 0.008(3)
C5 0.043(3) 0.049(3) 0.062(4) 0.003(3) 0.022(3) -0.004(2)
C6 0.045(3) 0.051(3) 0.055(4) -0.002(3) 0.023(3) -0.002(3)
C7 0.037(3) 0.049(3) 0.049(3) -0.007(3) 0.012(3) -0.002(2)
C8 0.044(3) 0.043(3) 0.066(4) -0.002(3) 0.023(3) 0.001(2)
C9 0.052(3) 0.054(3) 0.081(5) 0.001(3) 0.036(3) -0.006(3)
C10 0.035(3) 0.062(4) 0.079(4) 0.007(3) 0.019(3) 0.001(3)
C11 0.036(3) 0.056(3) 0.058(4) -0.002(3) 0.014(3) 0.001(2)
C12 0.044(3) 0.045(3) 0.046(3) -0.003(3) 0.014(3) -0.007(2)
C13 0.047(3) 0.047(3) 0.057(4) 0.006(3) 0.019(3) 0.002(2)
C14 0.070(4) 0.055(4) 0.100(6) -0.015(4) 0.045(4) -0.012(3)
C15 0.056(4) 0.078(4) 0.066(4) 0.021(4) 0.022(3) 0.010(3)
C16 0.049(4) 0.067(4) 0.087(5) -0.009(4) 0.014(4) 0.008(3)
C17 0.055(4) 0.074(5) 0.143(8) -0.018(5) 0.033(5) 0.008(4)
C18 0.091(7) 0.114(7) 0.131(8) -0.015(6) 0.054(6) -0.022(6)
C19 0.094(6) 0.090(6) 0.096(6) -0.021(5) 0.005(5) 0.018(5)
C20 0.047(3) 0.079(4) 0.071(5) 0.002(4) 0.020(3) 0.008(3)
C21 0.042(3) 0.076(4) 0.083(5) -0.010(4) 0.021(3) 0.004(3)
C22 0.063(5) 0.118(6) 0.095(6) -0.012(5) 0.036(4) 0.014(5)
C23 0.076(6) 0.119(7) 0.145(9) -0.032(7) 0.062(6) 0.001(6)
C24 0.055(5) 0.092(6) 0.163(10) -0.036(6) 0.043(6) 0.006(4)
C25 0.058(4) 0.069(5) 0.146(8) -0.016(5) 0.032(5) 0.009(4)
C26 0.044(4) 0.073(4) 0.123(7) -0.013(5) 0.031(4) 0.004(3)
C27 0.048(4) 0.102(6) 0.091(6) -0.029(5) 0.027(4) 0.000(4)
C28 0.086(6) 0.129(7) 0.129(8) -0.044(7) 0.057(6) -0.013(6)
C29 0.092(6) 0.066(5) 0.130(7) -0.013(5) 0.019(6) 0.009(4)
C30 0.070(5) 0.086(5) 0.155(9) -0.029(6) 0.045(6) -0.010(4)
C31 0.037(3) 0.058(3) 0.056(4) 0.015(3) 0.013(3) 0.011(3)
C32 0.051(3) 0.043(3) 0.066(4) 0.002(3) 0.021(3) 0.003(3)
C33 0.052(4) 0.066(4) 0.072(4) 0.010(3) 0.024(3) 0.007(3)
C34 0.058(4) 0.053(3) 0.067(4) 0.013(3) 0.024(3) 0.016(3)
C35 0.075(5) 0.062(4) 0.071(5) 0.007(3) 0.024(4) 0.014(4)
C36 0.069(4) 0.068(4) 0.090(5) 0.013(4) 0.045(4) 0.018(4)
C37 0.085(5) 0.071(4) 0.064(5) 0.009(4) 0.039(4) 0.001(4)
C38 0.184(11) 0.053(4) 0.113(7) -0.005(4) 0.085(8) -0.024(5)
C39 0.066(4) 0.046(3) 0.084(5) 0.009(3) 0.029(4) -0.006(3)
C40 0.100(7) 0.085(6) 0.143(8) 0.016(6) 0.002(6) -0.043(5)
C41 0.147(9) 0.062(4) 0.140(8) -0.012(5) 0.085(7) 0.012(5)
C42 0.060(4) 0.051(3) 0.075(4) 0.004(3) 0.026(3) 0.006(3)
C43 0.093(6) 0.078(5) 0.088(6) 0.019(4) -0.002(5) -0.010(5)
C44 0.077(5) 0.060(4) 0.109(6) -0.017(4) 0.033(5) 0.009(4)
C45 0.121(7) 0.043(3) 0.114(7) -0.002(4) 0.063(6) -0.014(4)
Cl1B 0.049(5) 0.063(6) 0.091(8) 0.011(6) 0.012(5) -0.004(5)
Cl4B 0.182(17) 0.28(2) 0.31(2) 0.195(17) 0.161(16) 0.106(15)
Cl4 0.100(4) 0.134(4) 0.081(3) 0.048(3) 0.051(3) 0.045(3)
Cl3B 0.116(9) 0.084(7) 0.63(4) 0.074(12) -0.013(15) -0.013(6)
Cl2 0.049(3) 0.112(3) 0.098(3) 0.028(3) 0.029(2) 0.027(2)
Cl2B 0.111(13) 0.39(3) 0.30(2) 0.160(19) 0.068(13) 0.125(14)

loop_
_atom_type_symbol
_atom_type_description
_atom_type_scat_dispersion_real
_atom_type_scat_dispersion_imag
_atom_type_scat_source
C C 0.0181 0.0091 'International Tables Vol C Tables 4.2.6.8 and 6.1.1.4'
H H 0.0000 0.0000 'International Tables Vol C Tables 4.2.6.8 and 6.1.1.4'
N N 0.0311 0.0180 'International Tables Vol C Tables 4.2.6.8 and 6.1.1.4'
O O 0.0492 0.0322 'International Tables Vol C Tables 4.2.6.8 and 6.1.1.4'
Si Si 0.2541 0.3302 'International Tables Vol C Tables 4.2.6.8 and 6.1.1.4'
Cl Cl 0.3639 0.7018 'International Tables Vol C Tables 4.2.6.8 and 6.1.1.4'

loop_
_geom_angle_atom_site_label_1
_geom_angle_atom_site_label_2
_geom_angle_atom_site_label_3
_geom_angle
N2 Si1 N1 71.0(2)
N2 Si1 C1 107.4(3)
N1 Si1 C1 103.3(3)
N2 Si1 C20 35.8(2)
N1 Si1 C20 35.2(2)
C1 Si1 C20 109.1(3)
N2 Si1 Si3 130.3(2)
N1 Si1 Si3 108.8(2)
C1 Si1 Si3 120.1(2)
C20 Si1 Si3 126.3(2)
N2 Si1 Cl1B 91.6(3)
N1 Si1 Cl1B 162.4(3)
C1 Si1 Cl1B 83.9(3)
C20 Si1 Cl1B 127.3(3)
Si3 Si1 Cl1B 80.3(3)
C6 O1 C7 116.7(4)
C20 N1 C16 131.5(6)
C20 N1 Si1 91.2(4)
C16 N1 Si1 136.9(4)
C6 C1 C2 115.5(6)
C6 C1 Si1 121.5(5)
C2 C1 Si1 122.8(5)
N4 Si2 C8 111.9(3)
N4 Si2 N3 68.5(2)
C8 Si2 N3 92.2(2)
N4 Si2 Cl1 99.38(19)
C8 Si2 Cl1 87.3(2)
N3 Si2 Cl1 166.69(18)
N4 Si2 C31 35.0(2)
C8 Si2 C31 103.4(2)
N3 Si2 C31 33.47(19)
Cl1 Si2 C31 134.07(18)
N4 Si2 Si3 124.44(19)
C8 Si2 Si3 121.1(2)
N3 Si2 Si3 93.06(16)
Cl1 Si2 Si3 98.60(9)
C31 Si2 Si3 112.31(16)
C20 N2 C27 131.0(6)
C20 N2 Si1 91.0(4)
C27 N2 Si1 138.0(5)
C3 C2 C1 121.3(6)
Si4 Si3 Si1 102.39(10)
Si4 Si3 Si2 106.49(10)
Si1 Si3 Si2 112.32(10)
C31 N3 C42 129.3(5)
C31 N3 Si2 89.8(4)
C42 N3 Si2 140.6(4)
C2 C3 C4 120.5(7)
Cl2B Si4 Cl3B 107.5(8)
Cl4 Si4 Cl2 106.6(3)
Cl2B Si4 Cl4B 98.6(9)
Cl3B Si4 Cl4B 98.6(10)
Cl4 Si4 Cl3 103.6(3)
Cl2 Si4 Cl3 97.1(2)
Cl4 Si4 Si3 108.2(3)
Cl2B Si4 Si3 110.7(6)
Cl3B Si4 Si3 130.3(5)
Cl2 Si4 Si3 111.42(19)
Cl4B Si4 Si3 105.7(6)
Cl3 Si4 Si3 128.0(2)
C31 N4 C39 128.0(5)
C31 N4 Si2 95.3(4)
C39 N4 Si2 136.6(4)
C3 C4 C5 121.3(6)
C6 C5 C4 115.6(5)
C6 C5 C13 119.2(5)
C4 C5 C13 125.2(5)
O1 C6 C1 115.5(5)
O1 C6 C5 118.8(5)
C1 C6 C5 125.7(6)
C12 C7 O1 119.7(5)
C12 C7 C8 126.0(5)
O1 C7 C8 114.4(5)
C9 C8 C7 114.3(5)
C9 C8 Si2 126.1(5)
C7 C8 Si2 119.2(4)
C10 C9 C8 122.1(6)
C9 C10 C11 120.8(6)
C12 C11 C10 120.2(5)
C11 C12 C7 116.6(5)
C11 C12 C13 125.1(5)
C7 C12 C13 118.2(5)
C12 C13 C5 108.7(5)
C12 C13 C14 108.8(5)
C5 C13 C14 108.4(5)
C12 C13 C15 111.6(5)
C5 C13 C15 109.7(5)
C14 C13 C15 109.7(5)
N1 C16 C17 107.6(6)
N1 C16 C18 110.6(6)
C17 C16 C18 108.0(7)
N1 C16 C19 109.1(6)
C17 C16 C19 110.0(7)
C18 C16 C19 111.5(7)
N1 C20 N2 106.8(6)
N1 C20 C21 127.7(6)
N2 C20 C21 125.4(6)
N1 C20 Si1 53.7(3)
N2 C20 Si1 53.2(3)
C21 C20 Si1 178.2(5)
C22 C21 C26 120.4(7)
C22 C21 C20 120.6(7)
C26 C21 C20 119.1(7)
C21 C22 C23 120.0(9)
C24 C23 C22 119.8(10)
C23 C24 C25 120.9(8)
C24 C25 C26 120.4(9)
C21 C26 C25 118.6(9)
C29 C27 C30 115.3(8)
C29 C27 N2 113.0(6)
C30 C27 N2 105.1(6)
C29 C27 C28 108.8(7)
C30 C27 C28 105.9(7)
N2 C27 C28 108.4(7)
N3 C31 N4 106.4(5)
N3 C31 C32 127.2(6)
N4 C31 C32 126.4(5)
N3 C31 Si2 56.7(3)
N4 C31 Si2 49.7(3)
C32 C31 Si2 175.3(4)
C33 C32 C34 120.0(7)
C33 C32 C31 120.6(6)
C34 C32 C31 119.3(6)
C32 C33 C36 120.1(6)
C32 C34 C35 119.7(6)
C37 C35 C34 118.8(7)
C37 C36 C33 119.1(7)
C36 C37 C35 122.3(7)
C40 C39 N4 110.0(6)
C40 C39 C38 111.8(7)
N4 C39 C38 115.2(6)
C40 C39 C41 110.6(7)
N4 C39 C41 106.8(6)
C38 C39 C41 102.1(6)
N3 C42 C45 106.4(5)
N3 C42 C44 111.0(5)
C45 C42 C44 109.5(6)
N3 C42 C43 110.3(5)
C45 C42 C43 109.4(7)
C44 C42 C43 110.2(7)

loop_
_geom_bond_atom_site_label_1
_geom_bond_atom_site_label_2
_geom_bond_distance
Cl1 Si2 2.302(3)
Si1 N2 1.841(5)
Si1 N1 1.854(6)
Si1 C1 1.867(6)
Si1 C20 2.300(7)
Si1 Si3 2.304(3)
Si1 Cl1B 2.658(9)
O1 C6 1.374(7)
O1 C7 1.393(6)
N1 C20 1.325(8)
N1 C16 1.461(8)
C1 C6 1.383(8)
C1 C2 1.405(9)
Si2 N4 1.825(5)
Si2 C8 1.858(6)
Si2 N3 1.994(5)
Si2 C31 2.384(7)
Si2 Si3 2.389(3)
N2 C20 1.347(8)
N2 C27 1.499(9)
C2 C3 1.374(9)
Cl3 Si4 2.084(4)
Si3 Si4 2.276(3)
N3 C31 1.315(7)
N3 C42 1.497(8)
C3 C4 1.383(9)
Si4 Cl4 2.063(5)
Si4 Cl2B 2.065(7)
Si4 Cl3B 2.067(7)
Si4 Cl2 2.072(4)
Si4 Cl4B 2.074(7)
N4 C31 1.375(8)
N4 C39 1.505(7)
C4 C5 1.394(8)
C5 C6 1.392(8)
C5 C13 1.524(8)
C7 C12 1.391(7)
C7 C8 1.400(8)
C8 C9 1.392(8)
C9 C10 1.382(8)
C10 C11 1.390(8)
C11 C12 1.382(8)
C12 C13 1.517(8)
C13 C14 1.544(8)
C13 C15 1.561(8)
C16 C17 1.526(9)
C16 C18 1.532(11)
C16 C19 1.541(10)
C20 C21 1.495(9)
C21 C22 1.380(10)
C21 C26 1.401(10)
C22 C23 1.411(11)
C23 C24 1.360(13)
C24 C25 1.383(12)
C25 C26 1.407(10)
C27 C29 1.478(10)
C27 C30 1.494(10)
C27 C28 1.564(11)
C31 C32 1.494(8)
C32 C33 1.368(9)
C32 C34 1.380(8)
C33 C36 1.401(9)
C34 C35 1.403(9)
C35 C37 1.365(10)
C36 C37 1.349(9)
C38 C39 1.529(10)
C39 C40 1.493(10)
C39 C41 1.583(10)
C42 C45 1.515(9)
C42 C44 1.525(9)
C42 C43 1.531(9)
